data_7106750
loop_
_publ_author_name
'Qian Wu'
'Dongbing Zhao'
'Xurong Qin'
'Jingbo Lan'
'Jingsong You'

_publ_section_title
;
 Synthesis of di(hetero)aryl sulfides by directly using arylsulfonyl
 chlorides as a sulfur source
;
_journal_name_full Chem.Commun.
_journal_page_first 9188
_journal_paper_doi 10.1039/c1cc13633j
_journal_volume 47
_journal_year 2011
_chemical_formula_moiety 'C17 H15 N O2 S'
_chemical_formula_sum 'C17 H15 N O2 S'
_chemical_formula_weight 297.36
_space_group_IT_number 19
_symmetry_cell_setting orthorhombic
_symmetry_Int_Tables_number 19
_symmetry_space_group_name_Hall 'P 2ac 2ab'
_symmetry_space_group_name_H-M 'P 21 21 21'
_atom_sites_solution_hydrogens geom
_atom_sites_solution_primary direct
_atom_sites_solution_secondary difmap
_audit_creation_method SHELXL-97
_cell_angle_alpha 90.00
_cell_angle_beta 90.00
_cell_angle_gamma 90.00
_cell_formula_units_Z 4
_cell_length_a 6.1135(2)
_cell_length_b 7.5230(3)
_cell_length_c 30.9381(13)
_cell_measurement_temperature 110(2)
_cell_volume 1422.90(9)
_computing_cell_refinement
;
CrysAlis RED, Oxford Diffraction Ltd.,
Version 1.171.32.29 (release 10-06-2008 CrysAlis171 .NET)
(compiled Jun 10 2008,16:49:55)
;
_computing_data_collection
;
CrysAlis CCD, Oxford Diffraction Ltd.,
Version 1.171.32.29 (release 10-06-2008 CrysAlis171 .NET)
(compiled Jun 10 2008,16:49:55)
;
_computing_data_reduction
;
CrysAlis RED, Oxford Diffraction Ltd.,
Version 1.171.32.29 (release 10-06-2008 CrysAlis171 .NET)
(compiled Jun 10 2008,16:49:55)
;
_computing_molecular_graphics 'Bruker SHELXTL'
_computing_publication_material 'Bruker SHELXTL'
_computing_structure_refinement 'SHELXL-97 (Sheldrick, 2008)'
_computing_structure_solution 'SHELXS-97 (Sheldrick, 2008)'
_diffrn_ambient_temperature 110(2)
_diffrn_measured_fraction_theta_full 0.923
_diffrn_measured_fraction_theta_max 0.923
_diffrn_measurement_device_type 'CCD detector'
_diffrn_measurement_method '\w scans'
_diffrn_radiation_monochromator graphite
_diffrn_radiation_probe x-ray
_diffrn_radiation_type MoK\a
_diffrn_radiation_wavelength 0.71073
_diffrn_reflns_av_R_equivalents 0.0306
_diffrn_reflns_av_sigmaI/netI 0.0294
_diffrn_reflns_limit_h_max 8
_diffrn_reflns_limit_h_min -8
_diffrn_reflns_limit_k_max 9
_diffrn_reflns_limit_k_min -9
_diffrn_reflns_limit_l_max 42
_diffrn_reflns_limit_l_min -42
_diffrn_reflns_number 15150
_diffrn_reflns_theta_full 29.29
_diffrn_reflns_theta_max 29.29
_diffrn_reflns_theta_min 2.79
_diffrn_source 'fine-focus sealed tube'
_exptl_absorpt_coefficient_mu 0.231
_exptl_absorpt_correction_T_max 1.00000
_exptl_absorpt_correction_T_min 0.98336
_exptl_absorpt_correction_type multi-scan
_exptl_absorpt_process_details
;
CrysAlisPro, Oxford Diffraction Ltd.,
Version 1.171.33.46 (release 27-08-2009 CrysAlis171 .NET)
(compiled Aug 27 2009,17:19:36)
Empirical absorption correction using spherical harmonics,
implemented in SCALE3 ABSPACK scaling algorithm.
;
_exptl_crystal_colour colorless
_exptl_crystal_density_diffrn 1.388
_exptl_crystal_density_method 'not measured'
_exptl_crystal_description parallelepiped
_exptl_crystal_F_000 624
_exptl_crystal_size_max 0.50
_exptl_crystal_size_mid 0.34
_exptl_crystal_size_min 0.26
_refine_diff_density_max 0.543
_refine_diff_density_min -0.363
_refine_diff_density_rms 0.061
_refine_ls_abs_structure_details 'Flack H D (1983), Acta Cryst. A39, 876-881'
_refine_ls_abs_structure_Flack -0.01(8)
_refine_ls_extinction_method none
_refine_ls_goodness_of_fit_ref 1.033
_refine_ls_hydrogen_treatment constr
_refine_ls_matrix_type full
_refine_ls_number_parameters 190
_refine_ls_number_reflns 3477
_refine_ls_number_restraints 0
_refine_ls_restrained_S_all 1.033
_refine_ls_R_factor_all 0.0404
_refine_ls_R_factor_gt 0.0371
_refine_ls_shift/su_max 0.001
_refine_ls_shift/su_mean 0.000
_refine_ls_structure_factor_coef Fsqd
_refine_ls_weighting_details 'calc w=1/[\s^2^(Fo^2^)+(0.0580P)^2^+0.6122P] where P=(Fo^2^+2Fc^2^)/3'
_refine_ls_weighting_scheme calc
_refine_ls_wR_factor_gt 0.0965
_refine_ls_wR_factor_ref 0.0976
_reflns_number_gt 3252
_reflns_number_total 3477
_reflns_threshold_expression >2sigma(I)
_cod_data_source_file c1cc13633j.txt
_cod_data_source_block 100329
_cod_database_code 7106750

loop_
_symmetry_equiv_pos_as_xyz
'x, y, z'
'-x+1/2, -y, z+1/2'
'-x, y+1/2, -z+1/2'
'x+1/2, -y+1/2, -z'

loop_
_atom_site_label
_atom_site_type_symbol
_atom_site_fract_x
_atom_site_fract_y
_atom_site_fract_z
_atom_site_U_iso_or_equiv
_atom_site_adp_type
_atom_site_occupancy
_atom_site_symmetry_multiplicity
_atom_site_calc_flag
_atom_site_refinement_flags
_atom_site_disorder_assembly
_atom_site_disorder_group
S S 0.96962(8) 0.78787(7) 0.907053(14) 0.01610(12) Uani 1 1 d . . .
O1 O 0.1874(2) 0.6086(2) 0.81619(5) 0.0193(3) Uani 1 1 d . . .
O2 O 0.1346(2) 0.88371(19) 0.78941(4) 0.0162(3) Uani 1 1 d . . .
N N 0.7221(3) 1.0055(2) 0.85468(5) 0.0125(3) Uani 1 1 d . . .
C1 C 0.8570(3) 1.1515(3) 0.85709(6) 0.0176(4) Uani 1 1 d . . .
H1A H 0.9861 1.1473 0.8742 0.021 Uiso 1 1 calc R . .
C2 C 0.8054(3) 1.3008(3) 0.83513(6) 0.0184(4) Uani 1 1 d . . .
H2A H 0.8984 1.4018 0.8367 0.022 Uiso 1 1 calc R . .
C3 C 0.6120(3) 1.3067(3) 0.80975(6) 0.0193(4) Uani 1 1 d . . .
H3A H 0.5751 1.4125 0.7947 0.023 Uiso 1 1 calc R . .
C4 C 0.4793(3) 1.1626(3) 0.80686(6) 0.0164(4) Uani 1 1 d . . .
H4A H 0.3512 1.1673 0.7895 0.020 Uiso 1 1 calc R . .
C5 C 0.5323(3) 1.0050(2) 0.82978(5) 0.0128(4) Uani 1 1 d . . .
C6 C 0.7453(3) 0.8408(3) 0.87499(6) 0.0143(4) Uani 1 1 d . . .
C7 C 0.5729(3) 0.7376(3) 0.86236(6) 0.0150(4) Uani 1 1 d . . .
H7A H 0.5472 0.6187 0.8714 0.018 Uiso 1 1 calc R . .
C8 C 0.4390(3) 0.8352(2) 0.83383(6) 0.0138(4) Uani 1 1 d . . .
C9 C 0.2451(3) 0.7622(2) 0.81311(6) 0.0130(4) Uani 1 1 d . . .
C10 C -0.0542(3) 0.8143(3) 0.76672(6) 0.0171(4) Uani 1 1 d . . .
H10A H -0.1248 0.9104 0.7505 0.026 Uiso 1 1 calc R . .
H10B H -0.1581 0.7648 0.7876 0.026 Uiso 1 1 calc R . .
H10C H -0.0076 0.7208 0.7467 0.026 Uiso 1 1 calc R . .
C11 C 0.9159(3) 0.9051(3) 0.95609(6) 0.0134(4) Uani 1 1 d . . .
C12 C 1.0847(3) 0.9072(3) 0.98630(6) 0.0144(4) Uani 1 1 d . . .
H12A H 1.2208 0.8524 0.9798 0.017 Uiso 1 1 calc R . .
C13 C 1.0529(3) 0.9906(3) 1.02623(6) 0.0166(4) Uani 1 1 d . . .
H13A H 1.1673 0.9900 1.0470 0.020 Uiso 1 1 calc R . .
C14 C 0.8556(3) 1.0745(3) 1.03588(6) 0.0171(4) Uani 1 1 d . . .
C15 C 0.6895(3) 1.0708(3) 1.00510(6) 0.0182(4) Uani 1 1 d . . .
H15A H 0.5537 1.1266 1.0113 0.022 Uiso 1 1 calc R . .
C16 C 0.7182(3) 0.9871(3) 0.96532(6) 0.0171(4) Uani 1 1 d . . .
H16A H 0.6032 0.9862 0.9447 0.021 Uiso 1 1 calc R . .
C17 C 0.8217(4) 1.1676(3) 1.07838(7) 0.0228(5) Uani 1 1 d . . .
H17A H 0.6738 1.2178 1.0794 0.034 Uiso 1 1 calc R . .
H17B H 0.9293 1.2634 1.0814 0.034 Uiso 1 1 calc R . .
H17C H 0.8398 1.0824 1.1021 0.034 Uiso 1 1 calc R . .

loop_
_atom_site_aniso_label
_atom_site_aniso_U_11
_atom_site_aniso_U_22
_atom_site_aniso_U_33
_atom_site_aniso_U_23
_atom_site_aniso_U_13
_atom_site_aniso_U_12
S 0.0137(2) 0.0210(2) 0.0136(2) -0.00076(18) -0.00199(17) 0.00308(19)
O1 0.0201(7) 0.0169(7) 0.0208(7) 0.0018(6) -0.0040(6) -0.0058(6)
O2 0.0148(6) 0.0141(7) 0.0196(7) 0.0010(5) -0.0061(5) -0.0029(6)
N 0.0123(8) 0.0137(8) 0.0115(7) -0.0003(6) -0.0004(6) -0.0013(6)
C1 0.0167(9) 0.0192(10) 0.0171(9) -0.0042(7) 0.0003(8) -0.0056(8)
C2 0.0193(9) 0.0162(10) 0.0197(9) -0.0021(8) 0.0038(8) -0.0065(8)
C3 0.0233(10) 0.0132(10) 0.0214(9) 0.0017(8) 0.0015(8) 0.0005(8)
C4 0.0167(9) 0.0155(9) 0.0171(8) 0.0016(7) -0.0004(7) 0.0016(8)
C5 0.0123(8) 0.0169(9) 0.0092(7) -0.0021(6) 0.0005(7) -0.0005(8)
C6 0.0150(9) 0.0160(9) 0.0118(8) 0.0023(7) -0.0003(7) 0.0019(7)
C7 0.0179(9) 0.0139(9) 0.0131(8) -0.0003(7) 0.0002(7) -0.0002(7)
C8 0.0153(9) 0.0149(9) 0.0113(8) -0.0003(7) 0.0003(7) -0.0009(7)
C9 0.0136(8) 0.0133(9) 0.0123(7) -0.0012(7) 0.0015(7) -0.0006(7)
C10 0.0145(9) 0.0193(10) 0.0176(8) -0.0019(7) -0.0053(7) -0.0018(8)
C11 0.0159(9) 0.0126(9) 0.0118(8) 0.0028(7) 0.0005(7) -0.0016(7)
C12 0.0119(9) 0.0157(9) 0.0156(8) 0.0037(7) 0.0001(7) 0.0015(7)
C13 0.0166(9) 0.0180(9) 0.0152(8) 0.0039(7) -0.0023(8) 0.0016(8)
C14 0.0222(10) 0.0135(9) 0.0157(9) 0.0029(7) 0.0025(8) -0.0008(8)
C15 0.0175(10) 0.0168(10) 0.0202(9) 0.0015(8) 0.0042(8) 0.0038(8)
C16 0.0129(9) 0.0194(10) 0.0189(9) 0.0027(8) -0.0007(7) 0.0001(8)
C17 0.0287(11) 0.0202(10) 0.0195(9) -0.0011(8) 0.0043(9) 0.0024(9)

loop_
_atom_type_symbol
_atom_type_description
_atom_type_scat_dispersion_real
_atom_type_scat_dispersion_imag
_atom_type_scat_source
C C 0.0033 0.0016 'International Tables Vol C Tables 4.2.6.8 and 6.1.1.4'
H H 0.0000 0.0000 'International Tables Vol C Tables 4.2.6.8 and 6.1.1.4'
N N 0.0061 0.0033 'International Tables Vol C Tables 4.2.6.8 and 6.1.1.4'
O O 0.0106 0.0060 'International Tables Vol C Tables 4.2.6.8 and 6.1.1.4'
S S 0.1246 0.1234 'International Tables Vol C Tables 4.2.6.8 and 6.1.1.4'

loop_
_geom_angle_atom_site_label_1
_geom_angle_atom_site_label_2
_geom_angle_atom_site_label_3
_geom_angle
_geom_angle_site_symmetry_1
_geom_angle_site_symmetry_3
_geom_angle_publ_flag
C6 S C11 103.10(9) . . ?
C9 O2 C10 114.65(15) . . ?
C1 N C6 128.56(17) . . ?
C1 N C5 122.10(16) . . ?
C6 N C5 109.34(16) . . ?
C2 C1 N 119.81(18) . . ?
C2 C1 H1A 120.1 . . ?
N C1 H1A 120.1 . . ?
C1 C2 C3 119.93(19) . . ?
C1 C2 H2A 120.0 . . ?
C3 C2 H2A 120.0 . . ?
C4 C3 C2 120.61(19) . . ?
C4 C3 H3A 119.7 . . ?
C2 C3 H3A 119.7 . . ?
C3 C4 C5 119.87(18) . . ?
C3 C4 H4A 120.1 . . ?
C5 C4 H4A 120.1 . . ?
C8 C5 N 106.94(16) . . ?
C8 C5 C4 135.38(18) . . ?
N C5 C4 117.67(17) . . ?
C7 C6 N 107.29(17) . . ?
C7 C6 S 129.90(16) . . ?
N C6 S 122.70(15) . . ?
C6 C7 C8 109.29(17) . . ?
C6 C7 H7A 125.4 . . ?
C8 C7 H7A 125.4 . . ?
C5 C8 C7 107.11(17) . . ?
C5 C8 C9 129.39(17) . . ?
C7 C8 C9 123.49(17) . . ?
O1 C9 O2 122.80(17) . . ?
O1 C9 C8 124.21(18) . . ?
O2 C9 C8 112.99(16) . . ?
O2 C10 H10A 109.5 . . ?
O2 C10 H10B 109.5 . . ?
H10A C10 H10B 109.5 . . ?
O2 C10 H10C 109.5 . . ?
H10A C10 H10C 109.5 . . ?
H10B C10 H10C 109.5 . . ?
C16 C11 C12 120.17(18) . . ?
C16 C11 S 123.71(15) . . ?
C12 C11 S 116.10(15) . . ?
C11 C12 C13 119.68(17) . . ?
C11 C12 H12A 120.2 . . ?
C13 C12 H12A 120.2 . . ?
C14 C13 C12 120.81(18) . . ?
C14 C13 H13A 119.6 . . ?
C12 C13 H13A 119.6 . . ?
C15 C14 C13 118.41(18) . . ?
C15 C14 C17 120.43(19) . . ?
C13 C14 C17 121.16(19) . . ?
C14 C15 C16 121.39(19) . . ?
C14 C15 H15A 119.3 . . ?
C16 C15 H15A 119.3 . . ?
C11 C16 C15 119.53(19) . . ?
C11 C16 H16A 120.2 . . ?
C15 C16 H16A 120.2 . . ?
C14 C17 H17A 109.5 . . ?
C14 C17 H17B 109.5 . . ?
H17A C17 H17B 109.5 . . ?
C14 C17 H17C 109.5 . . ?
H17A C17 H17C 109.5 . . ?
H17B C17 H17C 109.5 . . ?

loop_
_geom_bond_atom_site_label_1
_geom_bond_atom_site_label_2
_geom_bond_distance
_geom_bond_site_symmetry_2
_geom_bond_publ_flag
S C6 1.739(2) . ?
S C11 1.7852(19) . ?
O1 C9 1.212(2) . ?
O2 C9 1.352(2) . ?
O2 C10 1.448(2) . ?
N C1 1.376(3) . ?
N C6 1.396(3) . ?
N C5 1.393(2) . ?
C1 C2 1.350(3) . ?
C1 H1A 0.9500 . ?
C2 C3 1.420(3) . ?
C2 H2A 0.9500 . ?
C3 C4 1.357(3) . ?
C3 H3A 0.9500 . ?
C4 C5 1.419(3) . ?
C4 H4A 0.9500 . ?
C5 C8 1.404(3) . ?
C6 C7 1.367(3) . ?
C7 C8 1.410(3) . ?
C7 H7A 0.9500 . ?
C8 C9 1.456(3) . ?
C10 H10A 0.9800 . ?
C10 H10B 0.9800 . ?
C10 H10C 0.9800 . ?
C11 C16 1.387(3) . ?
C11 C12 1.392(3) . ?
C12 C13 1.399(3) . ?
C12 H12A 0.9500 . ?
C13 C14 1.394(3) . ?
C13 H13A 0.9500 . ?
C14 C15 1.393(3) . ?
C14 C17 1.504(3) . ?
C15 C16 1.394(3) . ?
C15 H15A 0.9500 . ?
C16 H16A 0.9500 . ?
C17 H17A 0.9800 . ?
C17 H17B 0.9800 . ?
C17 H17C 0.9800 . ?

loop_
_cod_related_entry_id
_cod_related_entry_database
_cod_related_entry_code
1 ChemSpider 26666655
